data_1540763
loop_
_publ_author_name
'Zhang, J.'
'Corbett, J.D.'

_publ_section_title
;
 Synthesis and Structure of the Novel Layered Phase CsTi2Cl7
;
_journal_name_full 'Zeitschrift fuer Anorganische und Allgemeine Chemie'
_journal_page_first 36
_journal_page_last 44
_journal_volume 580
_journal_year 1990
_chemical_formula_sum 'Cl7 Cs Ti2'
_chemical_name_systematic 'Cs Ti2 Cl7'
_space_group_IT_number 13
_symmetry_space_group_name_Hall '-P 2yc'
_symmetry_space_group_name_H-M 'P 1 2/c 1'
_cell_angle_alpha 90
_cell_angle_beta 92.175
_cell_angle_gamma 90
_cell_formula_units_Z 2
_cell_length_a 7.0076
_cell_length_b 6.2256
_cell_length_c 12
_cell_volume 523.141
_citation_journal_id_ASTM ZAACAB
_cod_data_source_file Zhang_ZAACAB_1990_1926.cif
_cod_data_source_block Cl7Cs1Ti2
_cod_original_formula_sum 'Cl7 Cs1 Ti2'
_cod_database_code 1540763

loop_
_symmetry_equiv_pos_as_xyz
x,y,z
-x,y,-z+1/2
-x,-y,-z
x,-y,z-1/2

loop_
_atom_site_label
_atom_site_type_symbol
_atom_site_fract_x
_atom_site_fract_y
_atom_site_fract_z
_atom_site_occupancy
_atom_site_U_iso_or_equiv
Cl3 Cl-1 0.11367 0.07501 0.117 1 0.0
Ti1 Ti+3 0.07168 0.75984 0.43195 1 0.0
Cl4 Cl-1 0.22037 0.58107 0.00303 1 0.0
Cl2 Cl-1 0 0.4176 0.75 1 0.0
Cl1 Cl-1 0.35911 0.8743 0.37706 1 0.0
Cs1 Cs+1 0.5 0.37114 0.25 1 0.0
